data_9000770
loop_
_publ_author_name
'Peacor, D. R.'

_publ_section_title
;
 The crystal structure of kolicite, Mn7(OH)4[As2Zn4Si2O16(OH)4]
;
_journal_name_full 'American Mineralogist'
_journal_page_first 483
_journal_page_last 487
_journal_volume 65
_journal_year 1980
_chemical_formula_sum 'As2 H8 Mn7 O24 Si2 Zn4'
_chemical_name_mineral Kolicite
_space_group_IT_number 64
_space_group_name_Hall '-C 2ac 2'
_space_group_name_H-M_alt 'C m c e'
_symmetry_space_group_name_Hall '-C 2ac 2'
_symmetry_space_group_name_H-M 'C m c e'
_cell_angle_alpha 90
_cell_angle_beta 90
_cell_angle_gamma 90
_cell_formula_units_Z 4
_cell_length_a 18.590
_cell_length_b 8.789
_cell_length_c 12.040
_cell_volume 1967.186
_database_code_amcsd 0000783
_exptl_crystal_density_diffrn 4.201
_cod_original_sg_symbol_H-M 'C m c a'
_cod_original_formula_sum 'Mn7 As2 Zn4 Si2 O24 H8'
_cod_database_code 9000770

loop_
_symmetry_equiv_pos_as_xyz
x,y,z
1/2+x,1/2+y,z
x,1/2-y,1/2+z
1/2+x,-y,1/2+z
-x,1/2+y,1/2-z
1/2-x,+y,1/2-z
-x,y,z
1/2-x,1/2+y,z
x,-y,-z
1/2+x,1/2-y,-z
x,1/2+y,1/2-z
1/2+x,+y,1/2-z
-x,1/2-y,1/2+z
1/2-x,-y,1/2+z
-x,-y,-z
1/2-x,1/2-y,-z

loop_
_atom_site_aniso_label
_atom_site_aniso_U_11
_atom_site_aniso_U_22
_atom_site_aniso_U_33
_atom_site_aniso_U_12
_atom_site_aniso_U_13
_atom_site_aniso_U_23
Mn1 0.01576 0.01526 0.01836 0.00000 0.00000 -0.00804
Mn2 0.01401 0.00783 0.01616 0.00000 0.00000 -0.00107
Mn3 0.01576 0.00744 0.01542 0.00000 0.00113 -0.00161
As 0.01576 0.00822 0.01395 0.00000 0.00000 -0.00107
Zn 0.01401 0.00704 0.01469 -0.00083 0.00000 0.00000
Si 0.01401 0.00039 0.01102 0.00000 0.00000 0.00000
O1 0.01401 0.00978 0.01983 0.00000 0.00000 0.00214
O2 0.01401 0.00430 0.02423 0.00083 0.00227 0.00322
O3 0.02101 0.00900 0.01836 -0.00083 0.00340 0.00643
O4 0.02101 0.01565 0.01689 0.00000 0.00000 0.00965
O5 0.02451 0.01565 0.01322 -0.00083 -0.00567 0.00751
O-H1 0.02801 0.00900 0.01395 0.00248 0.00454 0.00161
O-H2 0.02276 0.00078 0.02130 0.00000 0.00113 0.00214

loop_
_atom_site_label
_atom_site_fract_x
_atom_site_fract_y
_atom_site_fract_z
_atom_site_type_symbol
_atom_site_attached_hydrogens
Mn1 0.00000 0.00000 0.00000 Mn 0
Mn2 0.17519 0.00000 0.00000 Mn 0
Mn3 0.08776 0.27390 0.13633 Mn 0
As 0.00000 0.63730 0.12816 As 0
Zn 0.16817 0.63219 0.13180 Zn 0
Si 0.25000 0.38470 0.25000 Si 0
O1 0.00000 0.26680 0.99440 O 0
O2 0.07380 0.52440 0.13700 O 0
O3 0.25470 0.98650 0.13550 O 0
O4 0.00000 0.26100 0.26280 O 0
O5 0.17630 0.28400 0.25240 O 0
O-H1 0.16970 0.26640 0.00780 O 1
O-H2 0.08470 0.03320 0.11260 O 1

loop_
_cod_changelog_entry_id
_cod_changelog_entry_author
_cod_changelog_entry_date
_cod_changelog_entry_text
1
;cod-tools version 3.8.0
Id: cif_guess_AMCSD_atom_types 9574 2023-05-10 09:00:05Z saulius
;
2023-05-10T18:46:43+03:00
;Derived atom types and hydrogen counts
from atom names that follow the AMCSD naming convention
(Wat == water, O-H == hydroxyl).
;
2
;cod-tools version 3.10.1
Id: cif_fix_AMCSD_aniso_labels 10200 2024-08-01 14:09:44Z saulius
;
2024-08-02T12:19:49+03:00
;Changed the following '_atom_site_aniso_label' values:
'OH1' -> 'O-H1'
'OH2' -> 'O-H2'
;
